data_4313141
loop_
_publ_author_name
'Guanghua Li'
'Zhan Shi'
'Yaohua Xu'
'Shouhua Feng'

_publ_contact_author
;
      Feng,Shouhua
      Department of Chemistry
      Jilin University
      Changchun, 130023
      P. R. China
;
_publ_contact_author_email shfeng@mail.jlu.edu.cn
_publ_contact_author_fax 86-431-5671974
_publ_contact_author_phone 86-431-5671974
_publ_section_title
;
 An Organically Templated Cobalt-Vanadium Oxide with \b Cage Units:
 Hydrothermal Synthesis and X-ray Structural Characterization of
 (C2H10N2)[Co2(C2O4)V4O12]
;
_journal_name_full 'Inorganic Chemistry'
_journal_page_first 1170
_journal_page_last 1174
_journal_paper_doi 10.1021/ic025808u
_journal_volume 42
_journal_year 2003
_chemical_formula_sum 'C4 H10 Co2 N2 O16 V4'
_chemical_formula_weight 663.76
_chemical_name_systematic
; 
 ? 
;
_space_group_IT_number 63
_symmetry_cell_setting orthorhombic
_symmetry_space_group_name_Hall '-C 2c 2'
_symmetry_space_group_name_H-M 'C m c m'
_atom_sites_solution_hydrogens geom
_atom_sites_solution_primary direct
_atom_sites_solution_secondary difmap
_audit_creation_method SHELXL-97
_cell_angle_alpha 90.00
_cell_angle_beta 90.00
_cell_angle_gamma 90.00
_cell_formula_units_Z 4
_cell_length_a 11.527(2)
_cell_length_b 9.9476(18)
_cell_length_c 14.780(3)
_cell_measurement_temperature 293(2)
_cell_volume 1694.8(5)
_computing_cell_refinement 'Bruker SMART'
_computing_data_collection 'Bruker SMART'
_computing_data_reduction 'Bruker SAINT'
_computing_molecular_graphics SHELXP-97
_computing_publication_material SHELXTL
_computing_structure_refinement 'SHELXL-97 (Sheldrick, 1997)'
_computing_structure_solution 'SHELXS-97 (Sheldrick, 1990)'
_diffrn_ambient_temperature 293(2)
_diffrn_measured_fraction_theta_full 0.980
_diffrn_measured_fraction_theta_max 0.980
_diffrn_radiation_monochromator graphite
_diffrn_radiation_source 'fine-focus sealed tube'
_diffrn_radiation_type MoK\a
_diffrn_radiation_wavelength 0.71073
_diffrn_reflns_av_R_equivalents 0.0223
_diffrn_reflns_av_sigmaI/netI 0.0178
_diffrn_reflns_limit_h_max 12
_diffrn_reflns_limit_h_min -8
_diffrn_reflns_limit_k_max 10
_diffrn_reflns_limit_k_min -9
_diffrn_reflns_limit_l_max 11
_diffrn_reflns_limit_l_min -16
_diffrn_reflns_number 1921
_diffrn_reflns_theta_full 23.30
_diffrn_reflns_theta_max 23.30
_diffrn_reflns_theta_min 2.70
_exptl_absorpt_coefficient_mu 4.114
_exptl_absorpt_correction_T_max 0.2911
_exptl_absorpt_correction_T_min 0.2302
_exptl_absorpt_correction_type empirical
_exptl_crystal_colour 'black brown'
_exptl_crystal_density_diffrn 2.601
_exptl_crystal_density_method 'not measured'
_exptl_crystal_description block
_exptl_crystal_F_000 1288
_exptl_crystal_size_max 0.4
_exptl_crystal_size_mid 0.2
_exptl_crystal_size_min 0.2
_refine_diff_density_max 0.641
_refine_diff_density_min -0.644
_refine_diff_density_rms 0.121
_refine_ls_extinction_method none
_refine_ls_goodness_of_fit_ref 1.160
_refine_ls_hydrogen_treatment mixed
_refine_ls_matrix_type full
_refine_ls_number_parameters 75
_refine_ls_number_reflns 670
_refine_ls_number_restraints 0
_refine_ls_restrained_S_all 1.160
_refine_ls_R_factor_all 0.0293
_refine_ls_R_factor_gt 0.0281
_refine_ls_shift/su_max 0.000
_refine_ls_shift/su_mean 0.000
_refine_ls_structure_factor_coef Fsqd
_refine_ls_weighting_details 'calc w=1/[\s^2^(Fo^2^)+(0.0401P)^2^+8.5157P] where P=(Fo^2^+2Fc^2^)/3'
_refine_ls_weighting_scheme calc
_refine_ls_wR_factor_gt 0.0768
_refine_ls_wR_factor_ref 0.0777
_reflns_number_gt 637
_reflns_number_total 670
_reflns_threshold_expression >2sigma(I)
_cod_data_source_file ic025808u-2_s1.cif
_cod_data_source_block cm
_cod_depositor_comments
;
The following automatic conversions were performed:

'_symmetry_cell_setting' value 'Orthorhombic' changed to
'orthorhombic' according to the built-in table from CIF Core
dictionary named 'cif_core.dic' version 2.4.1 from 2010-06-29.

Automatic conversion script
Id: cif_fix_values 1646 2011-03-28 12:23:43Z adriana 
;
_cod_original_cell_volume 1694.8(6)
_cod_database_code 4313141

loop_
_symmetry_equiv_pos_as_xyz
'x, y, z'
'-x, -y, z+1/2'
'-x, y, -z+1/2'
'x, -y, -z'
'x+1/2, y+1/2, z'
'-x+1/2, -y+1/2, z+1/2'
'-x+1/2, y+1/2, -z+1/2'
'x+1/2, -y+1/2, -z'
'-x, -y, -z'
'x, y, -z-1/2'
'x, -y, z-1/2'
'-x, y, z'
'-x+1/2, -y+1/2, -z'
'x+1/2, y+1/2, -z-1/2'
'x+1/2, -y+1/2, z-1/2'
'-x+1/2, y+1/2, z'

loop_
_atom_site_label
_atom_site_type_symbol
_atom_site_fract_x
_atom_site_fract_y
_atom_site_fract_z
_atom_site_U_iso_or_equiv
_atom_site_adp_type
_atom_site_occupancy
_atom_site_symmetry_multiplicity
_atom_site_calc_flag
_atom_site_refinement_flags
_atom_site_disorder_assembly
_atom_site_disorder_group
V1 V 0.35784(5) 0.23749(6) 0.36394(4) 0.0141(3) Uani 1 1 d . . .
Co1 Co 0.23440(6) 0.0000 0.5000 0.0155(3) Uani 1 2 d S . .
O1 O 0.3276(3) 0.1917(4) 0.2500 0.0253(9) Uani 1 2 d S . .
O2 O 0.5000 0.3085(4) 0.3689(2) 0.0196(8) Uani 1 2 d S . .
O3 O 0.3573(2) 0.0992(3) 0.42641(17) 0.0203(6) Uani 1 1 d . . .
O4 O 0.2369(2) 0.1529(3) 0.59781(18) 0.0226(6) Uani 1 1 d . . .
O5 O 0.0965(2) 0.0976(2) 0.43676(18) 0.0206(6) Uani 1 1 d . . .
C1 C 0.0478(9) 0.3530(13) 0.2811(6) 0.060(3) Uani 0.50 1 d P . .
C2 C 0.0000 0.0556(5) 0.4635(3) 0.0166(11) Uani 1 2 d S . .
N1 N 0.0000 0.3568(5) 0.3781(3) 0.0276(11) Uani 1 2 d S . .

loop_
_atom_site_aniso_label
_atom_site_aniso_U_11
_atom_site_aniso_U_22
_atom_site_aniso_U_33
_atom_site_aniso_U_23
_atom_site_aniso_U_13
_atom_site_aniso_U_12
V1 0.0130(4) 0.0161(4) 0.0133(4) 0.0005(2) 0.0011(2) -0.0004(2)
Co1 0.0128(4) 0.0163(5) 0.0174(4) 0.0014(3) 0.000 0.000
O1 0.027(2) 0.033(2) 0.016(2) 0.000 0.000 -0.0061(18)
O2 0.0160(18) 0.017(2) 0.026(2) 0.0007(16) 0.000 0.000
O3 0.0186(14) 0.0219(14) 0.0205(14) 0.0050(11) 0.0018(11) -0.0006(10)
O4 0.0186(14) 0.0225(15) 0.0268(15) -0.0045(12) -0.0006(11) 0.0016(11)
O5 0.0152(13) 0.0221(14) 0.0245(14) 0.0044(11) 0.0003(11) -0.0019(11)
C1 0.042(5) 0.116(10) 0.022(5) 0.000(5) -0.005(3) -0.002(6)
C2 0.017(3) 0.018(3) 0.014(3) -0.003(2) 0.000 0.000
N1 0.028(3) 0.032(3) 0.022(3) 0.007(2) 0.000 0.000

loop_
_atom_type_symbol
_atom_type_description
_atom_type_scat_dispersion_real
_atom_type_scat_dispersion_imag
_atom_type_scat_source
C C 0.0033 0.0016 'International Tables Vol C Tables 4.2.6.8 and 6.1.1.4'
H H 0.0000 0.0000 'International Tables Vol C Tables 4.2.6.8 and 6.1.1.4'
N N 0.0061 0.0033 'International Tables Vol C Tables 4.2.6.8 and 6.1.1.4'
O O 0.0106 0.0060 'International Tables Vol C Tables 4.2.6.8 and 6.1.1.4'
V V 0.3005 0.5294 'International Tables Vol C Tables 4.2.6.8 and 6.1.1.4'
Co Co 0.3494 0.9721 'International Tables Vol C Tables 4.2.6.8 and 6.1.1.4'

loop_
_geom_angle_atom_site_label_1
_geom_angle_atom_site_label_2
_geom_angle_atom_site_label_3
_geom_angle
_geom_angle_site_symmetry_1
_geom_angle_site_symmetry_3
_geom_angle_publ_flag
O4 V1 O3 110.89(13) 13_556 . ?
O4 V1 O1 111.42(17) 13_556 . ?
O3 V1 O1 108.31(16) . . ?
O4 V1 O2 109.49(14) 13_556 . ?
O3 V1 O2 108.00(14) . . ?
O1 V1 O2 108.63(17) . . ?
O3 Co1 O3 92.05(14) 4_556 . ?
O3 Co1 O5 93.75(10) 4_556 4_556 ?
O3 Co1 O5 173.68(10) . 4_556 ?
O3 Co1 O5 173.68(10) 4_556 . ?
O3 Co1 O5 93.75(10) . . ?
O5 Co1 O5 80.58(13) 4_556 . ?
O3 Co1 O4 88.49(10) 4_556 . ?
O3 Co1 O4 90.40(10) . . ?
O5 Co1 O4 92.26(10) 4_556 . ?
O5 Co1 O4 88.95(10) . . ?
O3 Co1 O4 90.40(10) 4_556 4_556 ?
O3 Co1 O4 88.49(10) . 4_556 ?
O5 Co1 O4 88.95(10) 4_556 4_556 ?
O5 Co1 O4 92.26(10) . 4_556 ?
O4 Co1 O4 178.41(14) . 4_556 ?
V1 O1 V1 142.4(2) . 10_556 ?
V1 O2 V1 133.2(2) . 12_655 ?
V1 O3 Co1 134.51(14) . . ?
V1 O4 Co1 135.11(15) 13_556 . ?
C2 O5 Co1 112.4(3) . . ?
C1 C1 C1 90.000(3) 10_556 12 ?
C1 C1 C1 50.2(8) 10_556 3 ?
C1 C1 C1 39.8(8) 12 3 ?
C1 C1 N1 158.9(4) 10_556 . ?
C1 C1 N1 69.0(4) 12 . ?
C1 C1 N1 108.8(11) 3 . ?
O5 C2 O5 125.3(5) 12 . ?
O5 C2 C2 117.3(2) 12 9_556 ?
O5 C2 C2 117.3(2) . 9_556 ?
C1 N1 C1 42.0(8) 12 . ?

loop_
_geom_bond_atom_site_label_1
_geom_bond_atom_site_label_2
_geom_bond_distance
_geom_bond_site_symmetry_2
_geom_bond_publ_flag
V1 O4 1.643(3) 13_556 ?
V1 O3 1.657(3) . ?
V1 O1 1.7790(14) . ?
V1 O2 1.7859(15) . ?
Co1 O3 2.041(3) 4_556 ?
Co1 O3 2.041(3) . ?
Co1 O5 2.084(3) 4_556 ?
Co1 O5 2.084(3) . ?
Co1 O4 2.099(3) . ?
Co1 O4 2.099(3) 4_556 ?
O1 V1 1.7790(14) 10_556 ?
O2 V1 1.7859(15) 12_655 ?
O4 V1 1.643(3) 13_556 ?
O5 C2 1.252(3) . ?
C1 C1 0.918(18) 10_556 ?
C1 C1 1.10(2) 12 ?
C1 C1 1.434(19) 3 ?
C1 N1 1.536(10) . ?
C2 O5 1.252(3) 12 ?
C2 C2 1.545(10) 9_556 ?
N1 C1 1.536(10) 12 ?
